data_7716082
loop_
_publ_author_name
'Depenbrock, Felix'
'Limpke, Thomas'
'Stammler, Anja'
'Oldengott, Jan'
'B&#xf6;gge, Hartmut'
'Glaser, Thorsten'

_publ_section_title
;
 Increasing the electron donation in a dinucleating ligand family:
 molecular and electronic structures in a series of
 Co<sup>II</sup>Co<sup>II</sup> complexes.
;
_journal_issue 22
_journal_name_full 'Dalton transactions (Cambridge, England : 2003)'
_journal_page_first 9554
_journal_page_last 9567
_journal_paper_doi 10.1039/d4dt00877d
_journal_volume 53
_journal_year 2024
_chemical_formula_moiety 'C36 H52 Co2 N8 O2, 2(Cl O4), C H4 O'
_chemical_formula_sum 'C37 H56 Cl2 Co2 N8 O11'
_chemical_formula_weight 977.65
_space_group_crystal_system monoclinic
_space_group_IT_number 14
_space_group_name_Hall '-P 2ybc'
_space_group_name_H-M_alt 'P 1 21/c 1'
_atom_sites_solution_hydrogens mixed
_atom_sites_solution_primary dual
_atom_sites_solution_secondary difmap
_audit_creation_date 2024-03-18
_audit_creation_method
;
Olex2 1.5-alpha
(compiled 2024.02.16 svn.r378c4104 for OlexSys, GUI svn.r6928)
;
_audit_update_record
;
2024-03-20 deposited with the CCDC.	2024-05-16 downloaded from the CCDC.
;
_cell_angle_alpha 90
_cell_angle_beta 110.8920(10)
_cell_angle_gamma 90
_cell_formula_units_Z 4
_cell_length_a 10.0649(2)
_cell_length_b 32.2086(5)
_cell_length_c 13.7980(2)
_cell_measurement_reflns_used 9140
_cell_measurement_temperature 100(2)
_cell_measurement_theta_max 68.335
_cell_measurement_theta_min 2.744
_cell_volume 4178.91(12)
_computing_cell_refinement 'SAINT V8.38A (Bruker, 2016)'
_computing_data_collection 'APEX3 v2016.5-0 (Bruker , 2016)'
_computing_data_reduction 'SAINT V8.38A (Bruker, 2018)'
_computing_molecular_graphics 'Olex2 1.5-alpha (Dolomanov et al., 2009)'
_computing_publication_material 'Olex2 1.5-alpha (Dolomanov et al., 2009)'
_computing_structure_refinement 'SHELXL 2018/3 (Sheldrick, 2015)'
_computing_structure_solution 'SHELXT 2018/2 (Sheldrick, 2015)'
_diffrn_ambient_temperature 100(2)
_diffrn_detector 'CCD area detector'
_diffrn_detector_area_resol_mean 7.9
_diffrn_detector_type 'Bruker APEX II area detector'
_diffrn_measured_fraction_theta_full 1.000
_diffrn_measured_fraction_theta_max 0.997
_diffrn_measurement_device 'three-circle diffractometer'
_diffrn_measurement_device_type 'Bruker X8 PROSPECTOR ULTRA'
_diffrn_measurement_method '\w and \f scans'
_diffrn_radiation_monochromator 'QuazarTM Montel multilayer optics'
_diffrn_radiation_probe x-ray
_diffrn_radiation_type CuK\a
_diffrn_radiation_wavelength 1.54178
_diffrn_reflns_av_R_equivalents 0.0415
_diffrn_reflns_av_unetI/netI 0.0346
_diffrn_reflns_Laue_measured_fraction_full 1.000
_diffrn_reflns_Laue_measured_fraction_max 0.997
_diffrn_reflns_limit_h_max 12
_diffrn_reflns_limit_h_min -12
_diffrn_reflns_limit_k_max 38
_diffrn_reflns_limit_k_min -38
_diffrn_reflns_limit_l_max 16
_diffrn_reflns_limit_l_min -16
_diffrn_reflns_number 31286
_diffrn_reflns_point_group_measured_fraction_full 1.000
_diffrn_reflns_point_group_measured_fraction_max 0.997
_diffrn_reflns_theta_full 67.679
_diffrn_reflns_theta_max 68.543
_diffrn_reflns_theta_min 2.744
_diffrn_source 'I\mS Incoatec microfocus source'
_diffrn_source_current 0.65
_diffrn_source_power 0.02925
_diffrn_source_type 'Bruker X8 PROSPECTOR ULTRA'
_diffrn_source_voltage 45.0
_diffrn_standards_decay_% 0
_diffrn_standards_interval_count 0
_diffrn_standards_interval_time 0
_diffrn_standards_number 0
_exptl_absorpt_coefficient_mu 7.980
_exptl_absorpt_correction_T_max 0.7531
_exptl_absorpt_correction_T_min 0.4449
_exptl_absorpt_correction_type multi-scan
_exptl_absorpt_process_details
;
SADABS-2016/2 (Bruker,2016/2) was used for absorption correction.
wR2(int) was 0.0900 before and 0.0478 after correction.
The Ratio of minimum to maximum transmission is 0.5908.
The \l/2 correction factor is Not present.
;
_exptl_crystal_colour green
_exptl_crystal_colour_primary green
_exptl_crystal_density_diffrn 1.554
_exptl_crystal_description column
_exptl_crystal_F_000 2040
_exptl_crystal_size_max 0.358
_exptl_crystal_size_mid 0.077
_exptl_crystal_size_min 0.035
_refine_diff_density_max 0.635
_refine_diff_density_min -0.519
_refine_diff_density_rms 0.065
_refine_ls_extinction_method none
_refine_ls_goodness_of_fit_ref 1.036
_refine_ls_hydrogen_treatment mixed
_refine_ls_matrix_type full
_refine_ls_number_parameters 557
_refine_ls_number_reflns 7669
_refine_ls_number_restraints 2
_refine_ls_restrained_S_all 1.036
_refine_ls_R_factor_all 0.0489
_refine_ls_R_factor_gt 0.0401
_refine_ls_shift/su_max 0.001
_refine_ls_shift/su_mean 0.000
_refine_ls_structure_factor_coef Fsqd
_refine_ls_weighting_details 'w=1/[\s^2^(Fo^2^)+(0.0478P)^2^+5.0156P] where P=(Fo^2^+2Fc^2^)/3'
_refine_ls_weighting_scheme calc
_refine_ls_wR_factor_gt 0.0977
_refine_ls_wR_factor_ref 0.1023
_reflns_Friedel_coverage 0.000
_reflns_number_gt 6684
_reflns_number_total 7669
_reflns_threshold_expression 'I > 2\s(I)'
_cod_data_source_file d4dt00877d2.cif
_cod_data_source_block g2637
_cod_depositor_comments 'Adding full bibliography for 7716081--7716089.cif.'
_cod_original_cell_volume 4178.90(12)
_cod_database_code 7716082
_shelx_shelxl_version_number 2018/3
_shelx_space_group_comment
;
The symmetry employed for this shelxl refinement is uniquely defined
by the following loop, which should always be used as a source of
symmetry information in preference to the above space-group names.
They are only intended as comments.
;
_shelx_estimated_absorpt_t_max 0.768
_shelx_estimated_absorpt_t_min 0.162
_olex2_refinement_description
;
1. Fixed Uiso
 At 1.2 times of:
  All C(H) groups, All C(H,H) groups
 At 1.5 times of:
  All C(H,H,H) groups, All O(H) groups
2. Restrained distances
 O3-H3 = O4-H4
 0.84 with sigma of 0.02
3.a Secondary CH2 refined with riding coordinates:
 C1(H1A,H1B), C2(H2A,H2B), C3(H3A,H3B), C5(H5A,H5B), C25(H25A,H25B), C41(H41A,
 H41B), C42(H42A,H42B), C43(H43A,H43B), C45(H45A,H45B), C65(H65A,H65B)
3.b Aromatic/amide H refined with riding coordinates:
 C7(H7), C8(H8), C9(H9), C27(H27), C28(H28), C29(H29), C47(H47), C48(H48),
 C49(H49), C67(H67), C68(H68), C69(H69)
3.c Idealised Me refined as rotating group:
 C4(H4A,H4B,H4C), C16(H16A,H16B,H16C), C36(H36A,H36B,H36C), C44(H44A,H44B,
 H44C), C56(H56A,H56B,H56C), C76(H76A,H76B,H76C), C1S(H1SA,H1SB,H1SC)
3.d Idealised tetrahedral OH refined as rotating group:
 O1S(H1S)
;
_olex2_submission_special_instructions 'No special instructions were received'

loop_
_space_group_symop_operation_xyz
'x, y, z'
'-x, y+1/2, -z+1/2'
'-x, -y, -z'
'x, -y-1/2, z-1/2'

loop_
_atom_site_label
_atom_site_type_symbol
_atom_site_fract_x
_atom_site_fract_y
_atom_site_fract_z
_atom_site_U_iso_or_equiv
_atom_site_adp_type
_atom_site_occupancy
_atom_site_site_symmetry_order
_atom_site_calc_flag
_atom_site_refinement_flags_posn
_atom_site_refinement_flags_adp
_atom_site_refinement_flags_occupancy
_atom_site_disorder_assembly
_atom_site_disorder_group
Co1 Co 0.31747(4) 0.41440(2) 0.24952(3) 0.01425(11) Uani 1 1 d . . . . .
Co2 Co 0.34454(5) 0.32003(2) 0.32081(3) 0.01615(11) Uani 1 1 d . . . . .
O3 O 0.4587(2) 0.36986(6) 0.28979(15) 0.0203(4) Uani 1 1 d D . . . .
H3 H 0.545(2) 0.3723(11) 0.310(3) 0.029(9) Uiso 1 1 d D . . . .
O4 O 0.2024(2) 0.36427(5) 0.28669(14) 0.0174(4) Uani 1 1 d D . . . .
H4 H 0.117(2) 0.3603(11) 0.251(2) 0.033(10) Uiso 1 1 d D . . . .
N1 N 0.2218(2) 0.40318(7) 0.07135(16) 0.0180(5) Uani 1 1 d . . . . .
N2 N 0.1333(2) 0.45358(6) 0.21207(16) 0.0160(4) Uani 1 1 d . . . . .
N3 N 0.3313(2) 0.44159(6) 0.40066(16) 0.0175(5) Uani 1 1 d . . . . .
N4 N 0.4007(2) 0.47329(7) 0.20232(16) 0.0178(5) Uani 1 1 d . . . . .
N41 N 0.2764(3) 0.29319(7) 0.14734(17) 0.0222(5) Uani 1 1 d . . . . .
N42 N 0.5122(3) 0.27632(7) 0.33968(18) 0.0224(5) Uani 1 1 d . . . . .
N43 N 0.4740(2) 0.32403(6) 0.48912(17) 0.0179(5) Uani 1 1 d . . . . .
N44 N 0.2357(3) 0.26228(7) 0.34345(16) 0.0205(5) Uani 1 1 d . . . . .
C1 C 0.1690(3) 0.35978(8) 0.0546(2) 0.0212(6) Uani 1 1 d . . . . .
H1A H 0.107898 0.356059 -0.019043 0.025 Uiso 1 1 calc R U . . .
H1B H 0.110383 0.354334 0.097586 0.025 Uiso 1 1 calc R U . . .
C2 C 0.0997(3) 0.43235(8) 0.0337(2) 0.0196(6) Uani 1 1 d . . . . .
H2A H 0.029071 0.421402 -0.031334 0.023 Uiso 1 1 calc R U . . .
H2B H 0.133481 0.459490 0.017972 0.023 Uiso 1 1 calc R U . . .
C3 C 0.0285(3) 0.43858(8) 0.11259(19) 0.0191(6) Uani 1 1 d . . . . .
H3A H -0.049441 0.459053 0.085859 0.023 Uiso 1 1 calc R U . . .
H3B H -0.013077 0.412007 0.124064 0.023 Uiso 1 1 calc R U . . .
C4 C 0.3122(3) 0.41063(9) 0.0087(2) 0.0223(6) Uani 1 1 d . . . . .
H4A H 0.396291 0.392719 0.033600 0.033 Uiso 1 1 calc R U . . .
H4B H 0.342030 0.439777 0.015237 0.033 Uiso 1 1 calc R U . . .
H4C H 0.257953 0.404329 -0.064270 0.033 Uiso 1 1 calc R U . . .
C5 C 0.0795(3) 0.44852(8) 0.2982(2) 0.0177(5) Uani 1 1 d . . . . .
H5A H 0.032657 0.421154 0.292650 0.021 Uiso 1 1 calc R U . . .
H5B H 0.008336 0.470335 0.293799 0.021 Uiso 1 1 calc R U . . .
C6 C 0.2013(3) 0.45168(8) 0.4008(2) 0.0181(5) Uani 1 1 d . . . . .
C7 C 0.1771(3) 0.46363(8) 0.4897(2) 0.0235(6) Uani 1 1 d . . . . .
H7 H 0.084273 0.470750 0.487122 0.028 Uiso 1 1 calc R U . . .
C8 C 0.2917(4) 0.46489(9) 0.5822(2) 0.0278(7) Uani 1 1 d . . . . .
H8 H 0.278450 0.472178 0.644848 0.033 Uiso 1 1 calc R U . . .
C9 C 0.4253(3) 0.45547(9) 0.5826(2) 0.0274(7) Uani 1 1 d . . . . .
H9 H 0.505071 0.456767 0.645496 0.033 Uiso 1 1 calc R U . . .
C10 C 0.4435(3) 0.44404(8) 0.4908(2) 0.0232(6) Uani 1 1 d . . . . .
C16 C 0.5869(3) 0.43384(9) 0.4888(2) 0.0282(7) Uani 1 1 d . . . . .
H16A H 0.603129 0.449565 0.433278 0.042 Uiso 1 1 calc R U . . .
H16B H 0.592219 0.404042 0.476317 0.042 Uiso 1 1 calc R U . . .
H16C H 0.659660 0.441204 0.555625 0.042 Uiso 1 1 calc R U . . .
C25 C 0.1724(3) 0.49760(8) 0.2060(2) 0.0176(5) Uani 1 1 d . . . . .
H25A H 0.189225 0.510957 0.273925 0.021 Uiso 1 1 calc R U . . .
H25B H 0.091130 0.511959 0.153855 0.021 Uiso 1 1 calc R U . . .
C26 C 0.3021(3) 0.50350(8) 0.17754(19) 0.0166(5) Uani 1 1 d . . . . .
C27 C 0.3181(3) 0.54089(9) 0.1322(2) 0.0226(6) Uani 1 1 d . . . . .
H27 H 0.245583 0.561411 0.115344 0.027 Uiso 1 1 calc R U . . .
C28 C 0.4410(3) 0.54754(9) 0.1121(2) 0.0268(6) Uani 1 1 d . . . . .
H28 H 0.455098 0.572761 0.081426 0.032 Uiso 1 1 calc R U . . .
C29 C 0.5435(3) 0.51674(9) 0.1376(2) 0.0250(6) Uani 1 1 d . . . . .
H29 H 0.629306 0.520749 0.124822 0.030 Uiso 1 1 calc R U . . .
C30 C 0.5209(3) 0.48000(9) 0.1818(2) 0.0213(6) Uani 1 1 d . . . . .
C36 C 0.6309(3) 0.44645(10) 0.2096(2) 0.0295(7) Uani 1 1 d . . . . .
H36A H 0.588500 0.420686 0.174205 0.044 Uiso 1 1 calc R U . . .
H36B H 0.666350 0.442013 0.284783 0.044 Uiso 1 1 calc R U . . .
H36C H 0.709827 0.454682 0.187928 0.044 Uiso 1 1 calc R U . . .
C41 C 0.2911(3) 0.32869(9) 0.0827(2) 0.0232(6) Uani 1 1 d . . . . .
H41A H 0.298405 0.317618 0.017800 0.028 Uiso 1 1 calc R U . . .
H41B H 0.380970 0.343469 0.120531 0.028 Uiso 1 1 calc R U . . .
C42 C 0.3896(4) 0.26242(9) 0.1543(2) 0.0280(7) Uani 1 1 d . . . . .
H42A H 0.402554 0.260944 0.086569 0.034 Uiso 1 1 calc R U . . .
H42B H 0.358885 0.234670 0.169033 0.034 Uiso 1 1 calc R U . . .
C43 C 0.5298(3) 0.27320(9) 0.2375(2) 0.0287(7) Uani 1 1 d . . . . .
H43A H 0.600937 0.251540 0.240619 0.034 Uiso 1 1 calc R U . . .
H43B H 0.564751 0.299983 0.220716 0.034 Uiso 1 1 calc R U . . .
C44 C 0.1371(3) 0.27280(9) 0.0978(2) 0.0287(7) Uani 1 1 d . . . . .
H44A H 0.061132 0.291964 0.097030 0.043 Uiso 1 1 calc R U . . .
H44B H 0.132581 0.247808 0.137002 0.043 Uiso 1 1 calc R U . . .
H44C H 0.125261 0.265099 0.026479 0.043 Uiso 1 1 calc R U . . .
C45 C 0.6424(3) 0.29270(9) 0.4199(2) 0.0262(6) Uani 1 1 d . . . . .
H45A H 0.686577 0.313672 0.388457 0.031 Uiso 1 1 calc R U . . .
H45B H 0.711402 0.269805 0.446936 0.031 Uiso 1 1 calc R U . . .
C46 C 0.6097(3) 0.31219(9) 0.5082(2) 0.0232(6) Uani 1 1 d . . . . .
C47 C 0.7169(3) 0.31885(10) 0.6035(2) 0.0308(7) Uani 1 1 d . . . . .
H47 H 0.811337 0.309929 0.615256 0.037 Uiso 1 1 calc R U . . .
C48 C 0.6841(3) 0.33865(10) 0.6808(2) 0.0314(7) Uani 1 1 d . . . . .
H48 H 0.756493 0.344591 0.745627 0.038 Uiso 1 1 calc R U . . .
C49 C 0.5447(3) 0.34970(9) 0.6627(2) 0.0264(6) Uani 1 1 d . . . . .
H49 H 0.519796 0.362705 0.715699 0.032 Uiso 1 1 calc R U . . .
C50 C 0.4406(3) 0.34160(8) 0.5660(2) 0.0200(6) Uani 1 1 d . . . . .
C56 C 0.2875(3) 0.35145(9) 0.5436(2) 0.0219(6) Uani 1 1 d . . . . .
H56A H 0.235101 0.325702 0.542595 0.033 Uiso 1 1 calc R U . . .
H56B H 0.247718 0.365187 0.476001 0.033 Uiso 1 1 calc R U . . .
H56C H 0.279155 0.369916 0.597630 0.033 Uiso 1 1 calc R U . . .
C65 C 0.4732(3) 0.23566(8) 0.3732(2) 0.0248(6) Uani 1 1 d . . . . .
H65A H 0.516358 0.233746 0.449712 0.030 Uiso 1 1 calc R U . . .
H65B H 0.514179 0.213158 0.343738 0.030 Uiso 1 1 calc R U . . .
C66 C 0.3158(3) 0.22890(9) 0.3410(2) 0.0244(6) Uani 1 1 d . . . . .
C67 C 0.2570(4) 0.18934(9) 0.3154(2) 0.0324(7) Uani 1 1 d . . . . .
H67 H 0.314689 0.166595 0.310984 0.039 Uiso 1 1 calc R U . . .
C68 C 0.1143(4) 0.18370(9) 0.2967(2) 0.0330(8) Uani 1 1 d . . . . .
H68 H 0.071592 0.157175 0.277950 0.040 Uiso 1 1 calc R U . . .
C69 C 0.0353(4) 0.21708(10) 0.3057(2) 0.0316(7) Uani 1 1 d . . . . .
H69 H -0.062074 0.213462 0.296520 0.038 Uiso 1 1 calc R U . . .
C70 C 0.0968(3) 0.25632(9) 0.3282(2) 0.0237(6) Uani 1 1 d . . . . .
C76 C 0.0084(3) 0.29245(9) 0.3356(2) 0.0285(7) Uani 1 1 d . . . . .
H76A H -0.055854 0.300201 0.265978 0.043 Uiso 1 1 calc R U . . .
H76B H 0.070486 0.315972 0.367279 0.043 Uiso 1 1 calc R U . . .
H76C H -0.047415 0.284931 0.378394 0.043 Uiso 1 1 calc R U . . .
Cl1 Cl -0.25426(8) 0.33902(2) 0.05513(6) 0.03324(18) Uani 1 1 d . . . . .
O11 O -0.1615(3) 0.36004(8) 0.14749(19) 0.0446(6) Uani 1 1 d . . . . .
O12 O -0.2302(4) 0.29629(9) 0.0692(3) 0.0916(14) Uani 1 1 d . . . . .
O13 O -0.3967(3) 0.34710(11) 0.0391(3) 0.0760(11) Uani 1 1 d . . . . .
O14 O -0.2231(4) 0.35330(17) -0.0288(3) 0.1077(16) Uani 1 1 d . . . . .
Cl2 Cl 0.04635(8) 0.43251(2) -0.27964(5) 0.02704(16) Uani 1 1 d . . . . .
O21 O 0.1192(2) 0.46520(7) -0.20894(18) 0.0344(5) Uani 1 1 d . . . . .
O22 O -0.0386(3) 0.45097(7) -0.37683(17) 0.0407(6) Uani 1 1 d . . . . .
O23 O -0.0446(2) 0.41033(6) -0.23708(17) 0.0300(5) Uani 1 1 d . . . . .
O24 O 0.1500(3) 0.40476(8) -0.2923(2) 0.0512(7) Uani 1 1 d . . . . .
O1S O 0.7793(3) 0.36705(8) 0.3400(2) 0.0456(6) Uani 1 1 d . . . . .
H1S H 0.807627 0.367479 0.289681 0.068 Uiso 1 1 calc R U . . .
C1S C 0.8819(4) 0.38673(12) 0.4272(3) 0.0448(9) Uani 1 1 d . . . . .
H1SA H 0.858989 0.381308 0.489335 0.067 Uiso 1 1 calc R U . . .
H1SB H 0.880721 0.416728 0.415008 0.067 Uiso 1 1 calc R U . . .
H1SC H 0.976628 0.375700 0.437150 0.067 Uiso 1 1 calc R U . . .

loop_
_atom_site_aniso_label
_atom_site_aniso_U_11
_atom_site_aniso_U_22
_atom_site_aniso_U_33
_atom_site_aniso_U_23
_atom_site_aniso_U_13
_atom_site_aniso_U_12
Co1 0.0191(2) 0.0107(2) 0.0125(2) 0.00188(15) 0.00508(16) 0.00109(16)
Co2 0.0232(2) 0.0110(2) 0.0145(2) 0.00198(15) 0.00698(17) 0.00197(17)
O3 0.0220(10) 0.0154(9) 0.0232(10) 0.0051(7) 0.0078(8) 0.0026(8)
O4 0.0216(10) 0.0131(9) 0.0158(9) 0.0010(7) 0.0049(8) -0.0013(7)
N1 0.0251(12) 0.0160(11) 0.0130(10) 0.0004(8) 0.0070(9) 0.0008(9)
N2 0.0213(11) 0.0113(10) 0.0151(11) 0.0017(8) 0.0060(9) -0.0008(9)
N3 0.0252(12) 0.0108(10) 0.0146(10) 0.0016(8) 0.0049(9) -0.0023(9)
N4 0.0231(12) 0.0157(11) 0.0136(10) 0.0000(8) 0.0052(9) -0.0024(9)
N41 0.0380(14) 0.0138(11) 0.0157(11) 0.0009(9) 0.0109(10) 0.0022(10)
N42 0.0313(13) 0.0173(11) 0.0207(12) 0.0034(9) 0.0118(10) 0.0054(10)
N43 0.0227(12) 0.0124(10) 0.0171(11) 0.0046(8) 0.0051(9) -0.0019(9)
N44 0.0329(13) 0.0146(11) 0.0123(10) 0.0006(8) 0.0062(10) -0.0027(10)
C1 0.0321(15) 0.0177(13) 0.0131(12) -0.0011(10) 0.0070(11) -0.0010(11)
C2 0.0235(14) 0.0160(13) 0.0148(12) 0.0020(10) 0.0016(11) 0.0007(11)
C3 0.0220(14) 0.0173(13) 0.0140(12) 0.0000(10) 0.0013(11) -0.0008(11)
C4 0.0312(15) 0.0211(14) 0.0158(13) 0.0034(10) 0.0097(12) 0.0016(12)
C5 0.0209(13) 0.0145(12) 0.0188(13) 0.0019(10) 0.0084(11) 0.0016(10)
C6 0.0290(15) 0.0095(12) 0.0170(13) 0.0031(9) 0.0096(11) -0.0019(10)
C7 0.0375(17) 0.0135(13) 0.0229(14) 0.0007(10) 0.0150(13) 0.0003(12)
C8 0.053(2) 0.0164(14) 0.0158(13) -0.0022(10) 0.0139(13) -0.0053(13)
C9 0.0406(18) 0.0167(14) 0.0181(14) 0.0004(11) 0.0022(13) -0.0058(12)
C10 0.0322(16) 0.0117(12) 0.0188(13) 0.0018(10) 0.0008(12) -0.0057(11)
C16 0.0276(15) 0.0233(15) 0.0256(15) 0.0032(12) -0.0004(12) -0.0054(12)
C25 0.0244(14) 0.0104(12) 0.0176(13) 0.0021(10) 0.0071(11) 0.0012(10)
C26 0.0216(13) 0.0157(13) 0.0113(12) -0.0009(9) 0.0041(10) -0.0024(10)
C27 0.0275(15) 0.0195(14) 0.0178(13) 0.0035(10) 0.0044(11) -0.0011(11)
C28 0.0336(16) 0.0229(15) 0.0223(14) 0.0056(11) 0.0080(12) -0.0077(12)
C29 0.0257(15) 0.0292(16) 0.0207(14) 0.0023(11) 0.0089(12) -0.0083(12)
C30 0.0238(14) 0.0225(14) 0.0171(13) -0.0018(11) 0.0066(11) -0.0048(11)
C36 0.0257(15) 0.0295(16) 0.0354(17) 0.0039(13) 0.0136(13) -0.0006(13)
C41 0.0380(17) 0.0190(14) 0.0143(13) 0.0037(10) 0.0115(12) 0.0037(12)
C42 0.0517(19) 0.0165(14) 0.0202(14) 0.0015(11) 0.0181(14) 0.0095(13)
C43 0.0439(18) 0.0219(15) 0.0281(15) 0.0086(12) 0.0223(14) 0.0137(13)
C44 0.0473(19) 0.0198(14) 0.0156(13) -0.0017(11) 0.0072(13) -0.0056(13)
C45 0.0249(15) 0.0244(15) 0.0286(15) 0.0084(12) 0.0087(12) 0.0075(12)
C46 0.0268(15) 0.0191(14) 0.0226(14) 0.0085(11) 0.0076(12) 0.0026(11)
C47 0.0252(15) 0.0322(17) 0.0289(16) 0.0077(13) 0.0022(13) 0.0023(13)
C48 0.0309(16) 0.0296(16) 0.0228(15) 0.0033(12) -0.0038(13) -0.0026(13)
C49 0.0361(16) 0.0195(14) 0.0203(14) 0.0009(11) 0.0059(12) -0.0020(12)
C50 0.0285(15) 0.0108(12) 0.0195(13) 0.0026(10) 0.0071(11) -0.0028(11)
C56 0.0297(15) 0.0192(13) 0.0173(13) 0.0000(10) 0.0090(11) 0.0014(12)
C65 0.0418(17) 0.0133(13) 0.0217(14) 0.0053(10) 0.0141(13) 0.0089(12)
C66 0.0436(17) 0.0177(14) 0.0122(12) 0.0024(10) 0.0105(12) 0.0001(12)
C67 0.062(2) 0.0165(14) 0.0185(14) 0.0017(11) 0.0148(15) -0.0001(14)
C68 0.054(2) 0.0200(15) 0.0194(14) -0.0010(11) 0.0059(14) -0.0118(14)
C69 0.0407(18) 0.0280(16) 0.0193(14) 0.0016(12) 0.0025(13) -0.0133(14)
C70 0.0319(16) 0.0224(14) 0.0127(12) 0.0012(10) 0.0030(11) -0.0095(12)
C76 0.0270(15) 0.0260(15) 0.0287(15) 0.0053(12) 0.0052(13) -0.0051(12)
Cl1 0.0279(4) 0.0331(4) 0.0356(4) -0.0001(3) 0.0076(3) -0.0014(3)
O11 0.0494(15) 0.0359(13) 0.0424(14) -0.0004(11) 0.0091(12) -0.0178(11)
O12 0.083(2) 0.0336(16) 0.102(3) -0.0261(16) -0.036(2) 0.0143(16)
O13 0.0317(15) 0.071(2) 0.115(3) -0.036(2) 0.0129(16) 0.0019(14)
O14 0.081(3) 0.200(5) 0.0372(17) -0.004(2) 0.0151(17) -0.042(3)
Cl2 0.0357(4) 0.0218(3) 0.0290(4) 0.0059(3) 0.0181(3) 0.0081(3)
O21 0.0283(11) 0.0270(11) 0.0427(13) 0.0018(9) 0.0064(10) -0.0017(9)
O22 0.0622(16) 0.0364(13) 0.0237(11) 0.0062(9) 0.0157(11) 0.0105(12)
O23 0.0396(12) 0.0188(10) 0.0368(12) 0.0001(8) 0.0200(10) -0.0002(9)
O24 0.0702(18) 0.0337(14) 0.0722(18) 0.0187(13) 0.0530(16) 0.0248(13)
O1S 0.0394(14) 0.0423(14) 0.0549(16) 0.0035(12) 0.0165(12) -0.0031(11)
C1S 0.044(2) 0.049(2) 0.0378(19) -0.0010(16) 0.0099(17) -0.0105(17)

loop_
_atom_type_symbol
_atom_type_description
_atom_type_scat_dispersion_real
_atom_type_scat_dispersion_imag
_atom_type_scat_source
C C 0.0181 0.0091 'International Tables Vol C Tables 4.2.6.8 and 6.1.1.4'
H H 0.0000 0.0000 'International Tables Vol C Tables 4.2.6.8 and 6.1.1.4'
Cl Cl 0.3639 0.7018 'International Tables Vol C Tables 4.2.6.8 and 6.1.1.4'
Co Co -2.3653 3.6143 'International Tables Vol C Tables 4.2.6.8 and 6.1.1.4'
N N 0.0311 0.0180 'International Tables Vol C Tables 4.2.6.8 and 6.1.1.4'
O O 0.0492 0.0322 'International Tables Vol C Tables 4.2.6.8 and 6.1.1.4'

loop_
_exptl_crystal_face_index_h
_exptl_crystal_face_index_k
_exptl_crystal_face_index_l
_exptl_crystal_face_perp_dist
0.00 -1.00 1.00 0.0400
0.00 1.00 -1.00 0.0180
-1.00 0.00 1.00 0.1640
0.00 2.00 1.00 0.0170
0.00 -2.00 -1.00 0.0150
0.00 0.00 1.00 0.0310
0.00 0.00 -1.00 0.0230
2.00 -1.00 -1.00 0.0960

loop_
_geom_angle_atom_site_label_1
_geom_angle_atom_site_label_2
_geom_angle_atom_site_label_3
_geom_angle
_geom_angle_site_symmetry_1
_geom_angle_site_symmetry_3
_geom_angle_publ_flag
O3 Co1 Co2 40.24(6) . . ?
O3 Co1 O4 77.32(8) . . ?
O3 Co1 N1 99.86(8) . . ?
O3 Co1 N2 167.69(8) . . ?
O3 Co1 N3 103.10(8) . . ?
O3 Co1 N4 112.99(8) . . ?
O4 Co1 Co2 37.12(5) . . ?
O4 Co1 N1 94.60(7) . . ?
O4 Co1 N3 86.04(7) . . ?
O4 Co1 N4 169.67(8) . . ?
N1 Co1 Co2 97.82(6) . . ?
N2 Co1 Co2 127.45(6) . . ?
N2 Co1 O4 90.37(8) . . ?
N2 Co1 N1 80.83(8) . . ?
N2 Co1 N3 75.76(8) . . ?
N2 Co1 N4 79.31(8) . . ?
N3 Co1 Co2 96.71(6) . . ?
N3 Co1 N1 156.58(8) . . ?
N3 Co1 N4 91.96(8) . . ?
N4 Co1 Co2 153.15(6) . . ?
N4 Co1 N1 83.23(8) . . ?
O3 Co2 Co1 36.89(5) . . ?
O3 Co2 N41 93.13(8) . . ?
O3 Co2 N42 93.58(8) . . ?
O3 Co2 N43 90.52(8) . . ?
O3 Co2 N44 173.08(8) . . ?
O4 Co2 Co1 41.67(6) . . ?
O4 Co2 O3 78.52(8) . . ?
O4 Co2 N41 95.62(8) . . ?
O4 Co2 N42 170.53(9) . . ?
O4 Co2 N43 108.37(8) . . ?
O4 Co2 N44 106.69(8) . . ?
N41 Co2 Co1 94.21(5) . . ?
N42 Co2 Co1 130.08(7) . . ?
N42 Co2 N41 79.47(9) . . ?
N42 Co2 N43 76.61(9) . . ?
N42 Co2 N44 80.80(9) . . ?
N43 Co2 Co1 102.79(6) . . ?
N43 Co2 N41 155.98(8) . . ?
N43 Co2 N44 92.07(8) . . ?
N44 Co2 Co1 147.88(6) . . ?
N44 Co2 N41 81.94(8) . . ?
Co1 O3 Co2 102.87(9) . . ?
Co1 O3 H3 127(2) . . ?
Co2 O3 H3 127(2) . . ?
Co1 O4 H4 120(2) . . ?
Co2 O4 Co1 101.21(8) . . ?
Co2 O4 H4 123(2) . . ?
C1 N1 Co1 107.51(15) . . ?
C1 N1 C2 109.6(2) . . ?
C2 N1 Co1 104.47(15) . . ?
C4 N1 Co1 118.88(16) . . ?
C4 N1 C1 108.8(2) . . ?
C4 N1 C2 107.3(2) . . ?
C3 N2 Co1 107.42(16) . . ?
C5 N2 Co1 105.88(15) . . ?
C5 N2 C3 111.4(2) . . ?
C5 N2 C25 109.4(2) . . ?
C25 N2 Co1 110.61(16) . . ?
C25 N2 C3 112.0(2) . . ?
C6 N3 Co1 111.13(17) . . ?
C6 N3 C10 118.5(2) . . ?
C10 N3 Co1 129.8(2) . . ?
C26 N4 Co1 111.36(17) . . ?
C26 N4 C30 117.7(2) . . ?
C30 N4 Co1 130.12(18) . . ?
C41 N41 Co2 105.44(16) . . ?
C42 N41 Co2 103.61(16) . . ?
C42 N41 C41 108.2(2) . . ?
C44 N41 Co2 120.53(18) . . ?
C44 N41 C41 110.2(2) . . ?
C44 N41 C42 108.2(2) . . ?
C43 N42 Co2 106.54(17) . . ?
C43 N42 C65 111.7(2) . . ?
C45 N42 Co2 107.84(17) . . ?
C45 N42 C43 111.1(2) . . ?
C45 N42 C65 110.0(2) . . ?
C65 N42 Co2 109.46(18) . . ?
C46 N43 Co2 111.24(18) . . ?
C50 N43 Co2 128.97(18) . . ?
C50 N43 C46 119.0(2) . . ?
C66 N44 Co2 109.37(19) . . ?
C70 N44 Co2 128.87(18) . . ?
C70 N44 C66 118.4(2) . . ?
N1 C1 H1A 109.3 . . ?
N1 C1 H1B 109.3 . . ?
N1 C1 C41 111.6(2) . . ?
H1A C1 H1B 108.0 . . ?
C41 C1 H1A 109.3 . . ?
C41 C1 H1B 109.3 . . ?
N1 C2 H2A 109.2 . . ?
N1 C2 H2B 109.2 . . ?
N1 C2 C3 112.2(2) . . ?
H2A C2 H2B 107.9 . . ?
C3 C2 H2A 109.2 . . ?
C3 C2 H2B 109.2 . . ?
N2 C3 C2 110.2(2) . . ?
N2 C3 H3A 109.6 . . ?
N2 C3 H3B 109.6 . . ?
C2 C3 H3A 109.6 . . ?
C2 C3 H3B 109.6 . . ?
H3A C3 H3B 108.1 . . ?
N1 C4 H4A 109.5 . . ?
N1 C4 H4B 109.5 . . ?
N1 C4 H4C 109.5 . . ?
H4A C4 H4B 109.5 . . ?
H4A C4 H4C 109.5 . . ?
H4B C4 H4C 109.5 . . ?
N2 C5 H5A 109.7 . . ?
N2 C5 H5B 109.7 . . ?
N2 C5 C6 109.8(2) . . ?
H5A C5 H5B 108.2 . . ?
C6 C5 H5A 109.7 . . ?
C6 C5 H5B 109.7 . . ?
N3 C6 C5 116.5(2) . . ?
N3 C6 C7 123.0(3) . . ?
C7 C6 C5 120.5(3) . . ?
C6 C7 H7 120.9 . . ?
C8 C7 C6 118.2(3) . . ?
C8 C7 H7 120.9 . . ?
C7 C8 H8 120.3 . . ?
C9 C8 C7 119.3(3) . . ?
C9 C8 H8 120.3 . . ?
C8 C9 H9 120.0 . . ?
C8 C9 C10 120.0(3) . . ?
C10 C9 H9 120.0 . . ?
N3 C10 C9 121.0(3) . . ?
N3 C10 C16 117.8(3) . . ?
C9 C10 C16 121.2(3) . . ?
C10 C16 H16A 109.5 . . ?
C10 C16 H16B 109.5 . . ?
C10 C16 H16C 109.5 . . ?
H16A C16 H16B 109.5 . . ?
H16A C16 H16C 109.5 . . ?
H16B C16 H16C 109.5 . . ?
N2 C25 H25A 108.7 . . ?
N2 C25 H25B 108.7 . . ?
N2 C25 C26 114.1(2) . . ?
H25A C25 H25B 107.6 . . ?
C26 C25 H25A 108.7 . . ?
C26 C25 H25B 108.7 . . ?
N4 C26 C25 118.3(2) . . ?
N4 C26 C27 123.1(3) . . ?
C27 C26 C25 118.5(2) . . ?
C26 C27 H27 120.6 . . ?
C28 C27 C26 118.7(3) . . ?
C28 C27 H27 120.6 . . ?
C27 C28 H28 120.7 . . ?
C27 C28 C29 118.6(3) . . ?
C29 C28 H28 120.7 . . ?
C28 C29 H29 120.0 . . ?
C28 C29 C30 119.9(3) . . ?
C30 C29 H29 120.0 . . ?
N4 C30 C29 121.8(3) . . ?
N4 C30 C36 117.8(2) . . ?
C29 C30 C36 120.4(3) . . ?
C30 C36 H36A 109.5 . . ?
C30 C36 H36B 109.5 . . ?
C30 C36 H36C 109.5 . . ?
H36A C36 H36B 109.5 . . ?
H36A C36 H36C 109.5 . . ?
H36B C36 H36C 109.5 . . ?
N41 C41 C1 114.4(2) . . ?
N41 C41 H41A 108.7 . . ?
N41 C41 H41B 108.7 . . ?
C1 C41 H41A 108.7 . . ?
C1 C41 H41B 108.7 . . ?
H41A C41 H41B 107.6 . . ?
N41 C42 H42A 109.1 . . ?
N41 C42 H42B 109.1 . . ?
N41 C42 C43 112.5(2) . . ?
H42A C42 H42B 107.8 . . ?
C43 C42 H42A 109.1 . . ?
C43 C42 H42B 109.1 . . ?
N42 C43 C42 110.0(3) . . ?
N42 C43 H43A 109.7 . . ?
N42 C43 H43B 109.7 . . ?
C42 C43 H43A 109.7 . . ?
C42 C43 H43B 109.7 . . ?
H43A C43 H43B 108.2 . . ?
N41 C44 H44A 109.5 . . ?
N41 C44 H44B 109.5 . . ?
N41 C44 H44C 109.5 . . ?
H44A C44 H44B 109.5 . . ?
H44A C44 H44C 109.5 . . ?
H44B C44 H44C 109.5 . . ?
N42 C45 H45A 109.4 . . ?
N42 C45 H45B 109.4 . . ?
N42 C45 C46 111.3(2) . . ?
H45A C45 H45B 108.0 . . ?
C46 C45 H45A 109.4 . . ?
C46 C45 H45B 109.4 . . ?
N43 C46 C45 117.2(2) . . ?
N43 C46 C47 122.1(3) . . ?
C47 C46 C45 120.6(3) . . ?
C46 C47 H47 120.5 . . ?
C48 C47 C46 119.0(3) . . ?
C48 C47 H47 120.5 . . ?
C47 C48 H48 120.4 . . ?
C47 C48 C49 119.1(3) . . ?
C49 C48 H48 120.4 . . ?
C48 C49 H49 120.3 . . ?
C48 C49 C50 119.5(3) . . ?
C50 C49 H49 120.3 . . ?
N43 C50 C49 121.3(3) . . ?
N43 C50 C56 117.1(2) . . ?
C49 C50 C56 121.6(3) . . ?
C50 C56 H56A 109.5 . . ?
C50 C56 H56B 109.5 . . ?
C50 C56 H56C 109.5 . . ?
H56A C56 H56B 109.5 . . ?
H56A C56 H56C 109.5 . . ?
H56B C56 H56C 109.5 . . ?
N42 C65 H65A 108.8 . . ?
N42 C65 H65B 108.8 . . ?
N42 C65 C66 113.8(2) . . ?
H65A C65 H65B 107.7 . . ?
C66 C65 H65A 108.8 . . ?
C66 C65 H65B 108.8 . . ?
N44 C66 C65 116.9(2) . . ?
N44 C66 C67 122.0(3) . . ?
C67 C66 C65 121.0(3) . . ?
C66 C67 H67 120.4 . . ?
C68 C67 C66 119.2(3) . . ?
C68 C67 H67 120.4 . . ?
C67 C68 H68 120.7 . . ?
C69 C68 C67 118.7(3) . . ?
C69 C68 H68 120.7 . . ?
C68 C69 H69 119.8 . . ?
C68 C69 C70 120.4(3) . . ?
C70 C69 H69 119.8 . . ?
N44 C70 C69 121.1(3) . . ?
N44 C70 C76 119.2(2) . . ?
C69 C70 C76 119.7(3) . . ?
C70 C76 H76A 109.5 . . ?
C70 C76 H76B 109.5 . . ?
C70 C76 H76C 109.5 . . ?
H76A C76 H76B 109.5 . . ?
H76A C76 H76C 109.5 . . ?
H76B C76 H76C 109.5 . . ?
O12 Cl1 O11 108.18(17) . . ?
O13 Cl1 O11 110.81(19) . . ?
O13 Cl1 O12 108.8(2) . . ?
O14 Cl1 O11 108.3(2) . . ?
O14 Cl1 O12 111.3(3) . . ?
O14 Cl1 O13 109.4(3) . . ?
O22 Cl2 O21 108.57(14) . . ?
O22 Cl2 O23 109.40(15) . . ?
O23 Cl2 O21 109.22(13) . . ?
O24 Cl2 O21 108.73(16) . . ?
O24 Cl2 O22 111.21(16) . . ?
O24 Cl2 O23 109.67(14) . . ?
C1S O1S H1S 109.5 . . ?
O1S C1S H1SA 109.5 . . ?
O1S C1S H1SB 109.5 . . ?
O1S C1S H1SC 109.5 . . ?
H1SA C1S H1SB 109.5 . . ?
H1SA C1S H1SC 109.5 . . ?
H1SB C1S H1SC 109.5 . . ?

loop_
_geom_bond_atom_site_label_1
_geom_bond_atom_site_label_2
_geom_bond_distance
_geom_bond_site_symmetry_2
_geom_bond_publ_flag
Co1 Co2 3.1763(6) . ?
Co1 O3 1.9557(19) . ?
Co1 O4 2.1530(19) . ?
Co1 N1 2.327(2) . ?
Co1 N2 2.148(2) . ?
Co1 N3 2.220(2) . ?
Co1 N4 2.261(2) . ?
Co2 O3 2.105(2) . ?
Co2 O4 1.9540(19) . ?
Co2 N41 2.403(2) . ?
Co2 N42 2.141(2) . ?
Co2 N43 2.225(2) . ?
Co2 N44 2.236(2) . ?
O3 H3 0.818(18) . ?
O4 H4 0.831(18) . ?
N1 C1 1.484(3) . ?
N1 C2 1.486(3) . ?
N1 C4 1.481(4) . ?
N2 C3 1.482(3) . ?
N2 C5 1.479(3) . ?
N2 C25 1.482(3) . ?
N3 C6 1.349(4) . ?
N3 C10 1.352(3) . ?
N4 C26 1.344(3) . ?
N4 C30 1.354(4) . ?
N41 C41 1.490(3) . ?
N41 C42 1.487(4) . ?
N41 C44 1.476(4) . ?
N42 C43 1.485(4) . ?
N42 C45 1.479(4) . ?
N42 C65 1.487(4) . ?
N43 C46 1.350(4) . ?
N43 C50 1.346(4) . ?
N44 C66 1.352(4) . ?
N44 C70 1.351(4) . ?
C1 H1A 0.9900 . ?
C1 H1B 0.9900 . ?
C1 C41 1.524(4) . ?
C2 H2A 0.9900 . ?
C2 H2B 0.9900 . ?
C2 C3 1.514(4) . ?
C3 H3A 0.9900 . ?
C3 H3B 0.9900 . ?
C4 H4A 0.9800 . ?
C4 H4B 0.9800 . ?
C4 H4C 0.9800 . ?
C5 H5A 0.9900 . ?
C5 H5B 0.9900 . ?
C5 C6 1.510(4) . ?
C6 C7 1.388(4) . ?
C7 H7 0.9500 . ?
C7 C8 1.382(4) . ?
C8 H8 0.9500 . ?
C8 C9 1.376(5) . ?
C9 H9 0.9500 . ?
C9 C10 1.392(4) . ?
C10 C16 1.490(4) . ?
C16 H16A 0.9800 . ?
C16 H16B 0.9800 . ?
C16 H16C 0.9800 . ?
C25 H25A 0.9900 . ?
C25 H25B 0.9900 . ?
C25 C26 1.503(4) . ?
C26 C27 1.393(4) . ?
C27 H27 0.9500 . ?
C27 C28 1.377(4) . ?
C28 H28 0.9500 . ?
C28 C29 1.383(4) . ?
C29 H29 0.9500 . ?
C29 C30 1.387(4) . ?
C30 C36 1.496(4) . ?
C36 H36A 0.9800 . ?
C36 H36B 0.9800 . ?
C36 H36C 0.9800 . ?
C41 H41A 0.9900 . ?
C41 H41B 0.9900 . ?
C42 H42A 0.9900 . ?
C42 H42B 0.9900 . ?
C42 C43 1.509(4) . ?
C43 H43A 0.9900 . ?
C43 H43B 0.9900 . ?
C44 H44A 0.9800 . ?
C44 H44B 0.9800 . ?
C44 H44C 0.9800 . ?
C45 H45A 0.9900 . ?
C45 H45B 0.9900 . ?
C45 C46 1.508(4) . ?
C46 C47 1.388(4) . ?
C47 H47 0.9500 . ?
C47 C48 1.380(5) . ?
C48 H48 0.9500 . ?
C48 C49 1.382(5) . ?
C49 H49 0.9500 . ?
C49 C50 1.396(4) . ?
C50 C56 1.494(4) . ?
C56 H56A 0.9800 . ?
C56 H56B 0.9800 . ?
C56 H56C 0.9800 . ?
C65 H65A 0.9900 . ?
C65 H65B 0.9900 . ?
C65 C66 1.501(4) . ?
C66 C67 1.396(4) . ?
C67 H67 0.9500 . ?
C67 C68 1.378(5) . ?
C68 H68 0.9500 . ?
C68 C69 1.369(5) . ?
C69 H69 0.9500 . ?
C69 C70 1.393(4) . ?
C70 C76 1.490(4) . ?
C76 H76A 0.9800 . ?
C76 H76B 0.9800 . ?
C76 H76C 0.9800 . ?
Cl1 O11 1.451(2) . ?
Cl1 O12 1.399(3) . ?
Cl1 O13 1.395(3) . ?
Cl1 O14 1.382(4) . ?
Cl2 O21 1.445(2) . ?
Cl2 O22 1.437(2) . ?
Cl2 O23 1.441(2) . ?
Cl2 O24 1.431(2) . ?
O1S H1S 0.8400 . ?
O1S C1S 1.424(4) . ?
C1S H1SA 0.9800 . ?
C1S H1SB 0.9800 . ?
C1S H1SC 0.9800 . ?

loop_
_geom_torsion_atom_site_label_1
_geom_torsion_atom_site_label_2
_geom_torsion_atom_site_label_3
_geom_torsion_atom_site_label_4
_geom_torsion
_geom_torsion_site_symmetry_1
_geom_torsion_site_symmetry_2
_geom_torsion_site_symmetry_3
_geom_torsion_site_symmetry_4
_geom_torsion_publ_flag
Co1 N1 C1 C41 -72.3(2) . . . . ?
Co1 N1 C2 C3 -33.2(2) . . . . ?
Co1 N2 C3 C2 -48.1(2) . . . . ?
Co1 N2 C5 C6 46.7(2) . . . . ?
Co1 N2 C25 C26 26.8(2) . . . . ?
Co1 N3 C6 C5 -8.3(3) . . . . ?
Co1 N3 C6 C7 170.5(2) . . . . ?
Co1 N3 C10 C9 -168.16(19) . . . . ?
Co1 N3 C10 C16 11.4(4) . . . . ?
Co1 N4 C26 C25 13.0(3) . . . . ?
Co1 N4 C26 C27 -170.7(2) . . . . ?
Co1 N4 C30 C29 169.3(2) . . . . ?
Co1 N4 C30 C36 -11.3(4) . . . . ?
Co2 N41 C41 C1 -78.5(2) . . . . ?
Co2 N41 C42 C43 -28.6(3) . . . . ?
Co2 N42 C43 C42 -54.6(2) . . . . ?
Co2 N42 C45 C46 40.3(3) . . . . ?
Co2 N42 C65 C66 25.7(3) . . . . ?
Co2 N43 C46 C45 -9.3(3) . . . . ?
Co2 N43 C46 C47 168.3(2) . . . . ?
Co2 N43 C50 C49 -165.3(2) . . . . ?
Co2 N43 C50 C56 15.5(3) . . . . ?
Co2 N44 C66 C65 27.3(3) . . . . ?
Co2 N44 C66 C67 -156.3(2) . . . . ?
Co2 N44 C70 C69 154.2(2) . . . . ?
Co2 N44 C70 C76 -25.8(4) . . . . ?
N1 C1 C41 N41 133.6(2) . . . . ?
N1 C2 C3 N2 56.9(3) . . . . ?
N2 C5 C6 N3 -25.8(3) . . . . ?
N2 C5 C6 C7 155.4(2) . . . . ?
N2 C25 C26 N4 -27.4(3) . . . . ?
N2 C25 C26 C27 156.1(2) . . . . ?
N3 C6 C7 C8 -0.5(4) . . . . ?
N4 C26 C27 C28 -0.4(4) . . . . ?
N41 C42 C43 N42 57.8(3) . . . . ?
N42 C45 C46 N43 -20.6(3) . . . . ?
N42 C45 C46 C47 161.7(3) . . . . ?
N42 C65 C66 N44 -37.2(3) . . . . ?
N42 C65 C66 C67 146.3(3) . . . . ?
N43 C46 C47 C48 -0.7(4) . . . . ?
N44 C66 C67 C68 -3.0(4) . . . . ?
C1 N1 C2 C3 81.8(3) . . . . ?
C2 N1 C1 C41 174.7(2) . . . . ?
C3 N2 C5 C6 163.1(2) . . . . ?
C3 N2 C25 C26 -93.0(3) . . . . ?
C4 N1 C1 C41 57.6(3) . . . . ?
C4 N1 C2 C3 -160.2(2) . . . . ?
C5 N2 C3 C2 -163.7(2) . . . . ?
C5 N2 C25 C26 143.1(2) . . . . ?
C5 C6 C7 C8 178.2(2) . . . . ?
C6 N3 C10 C9 1.9(4) . . . . ?
C6 N3 C10 C16 -178.5(2) . . . . ?
C6 C7 C8 C9 1.8(4) . . . . ?
C7 C8 C9 C10 -1.2(4) . . . . ?
C8 C9 C10 N3 -0.7(4) . . . . ?
C8 C9 C10 C16 179.7(3) . . . . ?
C10 N3 C6 C5 179.9(2) . . . . ?
C10 N3 C6 C7 -1.4(4) . . . . ?
C25 N2 C3 C2 73.5(3) . . . . ?
C25 N2 C5 C6 -72.5(3) . . . . ?
C25 C26 C27 C28 175.8(2) . . . . ?
C26 N4 C30 C29 0.5(4) . . . . ?
C26 N4 C30 C36 179.9(2) . . . . ?
C26 C27 C28 C29 0.2(4) . . . . ?
C27 C28 C29 C30 0.4(4) . . . . ?
C28 C29 C30 N4 -0.7(4) . . . . ?
C28 C29 C30 C36 179.9(3) . . . . ?
C30 N4 C26 C25 -176.2(2) . . . . ?
C30 N4 C26 C27 0.1(4) . . . . ?
C41 N41 C42 C43 83.0(3) . . . . ?
C42 N41 C41 C1 171.2(2) . . . . ?
C43 N42 C45 C46 156.7(2) . . . . ?
C43 N42 C65 C66 -92.1(3) . . . . ?
C44 N41 C41 C1 53.1(3) . . . . ?
C44 N41 C42 C43 -157.6(2) . . . . ?
C45 N42 C43 C42 -171.9(2) . . . . ?
C45 N42 C65 C66 144.0(2) . . . . ?
C45 C46 C47 C48 176.8(3) . . . . ?
C46 N43 C50 C49 3.4(4) . . . . ?
C46 N43 C50 C56 -175.8(2) . . . . ?
C46 C47 C48 C49 2.7(5) . . . . ?
C47 C48 C49 C50 -1.6(4) . . . . ?
C48 C49 C50 N43 -1.5(4) . . . . ?
C48 C49 C50 C56 177.7(3) . . . . ?
C50 N43 C46 C45 -179.9(2) . . . . ?
C50 N43 C46 C47 -2.3(4) . . . . ?
C65 N42 C43 C42 64.8(3) . . . . ?
C65 N42 C45 C46 -79.0(3) . . . . ?
C65 C66 C67 C68 173.3(3) . . . . ?
C66 N44 C70 C69 -2.9(4) . . . . ?
C66 N44 C70 C76 177.1(2) . . . . ?
C66 C67 C68 C69 -1.2(4) . . . . ?
C67 C68 C69 C70 3.2(4) . . . . ?
C68 C69 C70 N44 -1.2(4) . . . . ?
C68 C69 C70 C76 178.8(3) . . . . ?
C70 N44 C66 C65 -171.5(2) . . . . ?
C70 N44 C66 C67 5.0(4) . . . . ?
